data_4300071
loop_
_publ_author_name
'Udo Brand'
'John R. Shapley'

_publ_section_title
;
Carbidohexarhenate Cluster Cores Bicapped by Mercury with Acetate or
Thiolate Ligands
;
_journal_name_full 'Inorganic Chemistry'
_journal_page_first 32
_journal_page_last 36
_journal_paper_doi 10.1021/ic990722v
_journal_volume 39
_journal_year 2000
_chemical_formula_sum 'C34.5 H30 Cl O10 P Re2'
_chemical_formula_weight 1043.40
_space_group_IT_number 15
_symmetry_cell_setting monoclinic
_symmetry_space_group_name_Hall '-C 2yc'
_symmetry_space_group_name_H-M 'C 1 2/c 1'
_atom_sites_solution_hydrogens geom
_atom_sites_solution_primary direct
_atom_sites_solution_secondary difmap
_audit_creation_method SHELXL
_cell_angle_alpha 90.00
_cell_angle_beta 104.0010(10)
_cell_angle_gamma 90.00
_cell_formula_units_Z 8
_cell_length_a 34.9361(7)
_cell_length_b 7.1538(2)
_cell_length_c 29.6569(7)
_cell_measurement_temperature 198(2)
_cell_volume 7191.8(3)
_computing_cell_refinement 'Siemens XSCANS'
_computing_data_collection 'Siemens XSCANS'
_computing_data_reduction 'Siemens SHELXTL'
_computing_molecular_graphics 'Siemens SHELXTL'
_computing_publication_material 'Siemens SHELXTL'
_computing_structure_refinement 'SHELXL-93 (Sheldrick, 1993)'
_computing_structure_solution 'SHELXS-86 (Sheldrick, 1990)'
_diffrn_ambient_temperature 198(2)
_diffrn_measurement_device 'Siemens P4'
_diffrn_measurement_method '\w scans'
_diffrn_radiation_monochromator graphite
_diffrn_radiation_source 'fine-focus sealed tube'
_diffrn_radiation_type MoK\a
_diffrn_radiation_wavelength 0.71073
_diffrn_reflns_av_R_equivalents 0.0407
_diffrn_reflns_av_sigmaI/netI 0.0310
_diffrn_reflns_limit_h_max 45
_diffrn_reflns_limit_h_min -45
_diffrn_reflns_limit_k_max 8
_diffrn_reflns_limit_k_min -9
_diffrn_reflns_limit_l_max 39
_diffrn_reflns_limit_l_min -30
_diffrn_reflns_number 14686
_diffrn_reflns_theta_max 22.50
_diffrn_reflns_theta_min 1.20
_exptl_absorpt_coefficient_mu 6.900
_exptl_absorpt_correction_T_max 0.6374
_exptl_absorpt_correction_T_min 0.2687
_exptl_absorpt_correction_type integration
_exptl_crystal_colour colorless
_exptl_crystal_density_diffrn 1.927
_exptl_crystal_density_meas ?
_exptl_crystal_description tabular
_exptl_crystal_F_000 3992
_exptl_crystal_size_max 0.07
_exptl_crystal_size_mid 0.17
_exptl_crystal_size_min 0.24
_refine_diff_density_max 0.569
_refine_diff_density_min -0.587
_refine_diff_density_rms 0.095
_refine_ls_extinction_method none
_refine_ls_goodness_of_fit_all 0.984
_refine_ls_goodness_of_fit_obs 0.974
_refine_ls_matrix_type full
_refine_ls_number_parameters 438
_refine_ls_number_reflns 4678
_refine_ls_number_restraints 0
_refine_ls_restrained_S_all 1.096
_refine_ls_restrained_S_obs 0.974
_refine_ls_R_factor_all 0.0299
_refine_ls_R_factor_obs 0.0238
_refine_ls_shift/esd_max 0.010
_refine_ls_shift/esd_mean 0.001
_refine_ls_structure_factor_coef Fsqd
_refine_ls_weighting_details 'w=1/[\s^2^(Fo^2^)+(0.0147P)^2^+75.3321P] where P=(Fo^2^+2Fc^2^)/3'
_refine_ls_weighting_scheme calc
_refine_ls_wR_factor_all 0.0622
_refine_ls_wR_factor_obs 0.0523
_reflns_number_observed 4258
_reflns_number_total 4703
_reflns_observed_criterion >2sigma(I)
_cod_depositor_comments
;
The following automatic conversions were performed:

'_symmetry_cell_setting' value 'Monoclinic' changed to 'monoclinic'
according to the built-in table from CIF Core dictionary named
'cif_core.dic' version 2.4.1 from 2010-06-29.

'_exptl_crystal_density_meas' value 'not_measured' was changed to '?'
- the value is perceived as not measured.

Automatic conversion script
Id: cif_fix_values 3008 2015-01-20 13:52:24Z robertas 

The following automatic conversions were performed:

'_refine_ls_weighting_scheme' value 'calc
w=1/[\s^2^(Fo^2^)+(0.0147P)^2^+75.3321P] where P=(Fo^2^+2Fc^2^)/3'
was changed to 'calc'. New tag '_refine_ls_weighting_details' was
created. The value of the new tag was set to
'w=1/[\s^2^(Fo^2^)+(0.0147P)^2^+75.3321P] where P=(Fo^2^+2Fc^2^)/3'.

Automatic conversion script
Id: cif_fix_values 3143 2015-03-26 13:38:13Z robertas 
;
_cod_original_formula_sum 'C34.50 H30 Cl O10 P Re2'
_cod_database_code 4300071

loop_
_symmetry_equiv_pos_as_xyz
'x, y, z'
'-x, y, -z+1/2'
'x+1/2, y+1/2, z'
'-x+1/2, y+1/2, -z+1/2'
'-x, -y, -z'
'x, -y, z-1/2'
'-x+1/2, -y+1/2, -z'
'x+1/2, -y+1/2, z-1/2'

loop_
_atom_site_aniso_label
_atom_site_aniso_U_11
_atom_site_aniso_U_22
_atom_site_aniso_U_33
_atom_site_aniso_U_23
_atom_site_aniso_U_13
_atom_site_aniso_U_12
Re1 0.02218(13) 0.02988(14) 0.02953(14) 0.00010(11) 0.00653(10) 0.00078(10)
Re2 0.02369(13) 0.03190(15) 0.02756(14) 0.00473(11) 0.00605(10) 0.00021(10)
O1 0.031(2) 0.025(2) 0.033(2) -0.003(2) 0.011(2) 0.000(2)
C1 0.044(4) 0.027(4) 0.054(4) -0.003(3) 0.013(3) 0.011(3)
O2 0.031(2) 0.033(2) 0.030(2) -0.006(2) 0.008(2) -0.002(2)
C2 0.053(4) 0.046(4) 0.037(4) -0.012(3) 0.013(3) -0.010(3)
C3 0.033(4) 0.017(3) 0.027(3) -0.001(3) 0.008(3) 0.003(3)
C4 0.039(3) 0.040(4) 0.037(4) 0.008(3) 0.007(3) 0.005(3)
O3 0.034(2) 0.024(2) 0.032(2) 0.000(2) 0.011(2) -0.002(2)
O4 0.026(2) 0.035(2) 0.035(2) 0.006(2) 0.006(2) 0.001(2)
C11 0.021(3) 0.041(4) 0.034(3) -0.002(3) 0.001(3) 0.001(3)
O11 0.032(2) 0.065(3) 0.053(3) -0.021(3) 0.016(2) 0.001(2)
C12 0.031(3) 0.029(3) 0.037(4) 0.001(3) 0.013(3) 0.006(3)
O12 0.042(3) 0.065(3) 0.041(3) 0.006(3) 0.003(2) 0.014(3)
C13 0.029(3) 0.036(4) 0.037(4) -0.002(3) 0.003(3) 0.003(3)
O13 0.049(3) 0.052(3) 0.059(3) 0.001(3) 0.009(2) -0.017(3)
C21 0.042(4) 0.038(4) 0.034(4) 0.006(3) 0.010(3) -0.004(3)
O21 0.053(3) 0.059(3) 0.058(3) -0.003(3) 0.011(3) -0.025(3)
C22 0.033(3) 0.040(4) 0.041(4) 0.011(3) 0.004(3) 0.000(3)
O22 0.076(4) 0.072(4) 0.047(3) 0.029(3) 0.012(3) 0.001(3)
C23 0.025(3) 0.049(4) 0.025(3) 0.001(3) 0.006(3) -0.002(3)
O23 0.033(2) 0.076(3) 0.040(3) -0.012(3) 0.012(2) 0.002(2)
P1 0.0234(8) 0.0282(8) 0.0265(8) -0.0008(7) 0.0053(6) -0.0010(7)
C1P 0.025(3) 0.032(3) 0.029(3) 0.005(3) 0.012(3) 0.004(3)
C2P 0.040(4) 0.035(4) 0.040(4) -0.005(3) 0.009(3) 0.000(3)
C3P 0.059(5) 0.038(4) 0.038(4) -0.005(3) 0.009(3) 0.003(3)
C4P 0.049(4) 0.044(4) 0.051(4) -0.002(4) 0.025(3) 0.010(3)
C5P 0.034(4) 0.043(4) 0.058(4) -0.005(4) 0.022(3) 0.006(3)
C6P 0.033(3) 0.040(4) 0.039(4) -0.005(3) 0.006(3) 0.000(3)
C7P 0.023(3) 0.030(3) 0.035(4) 0.002(3) 0.005(3) -0.003(3)
C8P 0.036(3) 0.034(4) 0.036(4) 0.002(3) 0.012(3) -0.005(3)
C9P 0.031(3) 0.033(4) 0.060(5) -0.001(3) 0.011(3) -0.005(3)
C10P 0.029(3) 0.031(4) 0.057(5) -0.012(3) -0.003(3) 0.001(3)
C11P 0.043(4) 0.044(4) 0.035(4) -0.010(3) 0.002(3) 0.000(3)
C12P 0.036(3) 0.029(3) 0.034(4) -0.001(3) 0.008(3) -0.001(3)
C13P 0.024(3) 0.024(3) 0.028(3) -0.003(3) 0.007(2) -0.003(3)
C14P 0.027(3) 0.030(3) 0.039(4) -0.007(3) 0.006(3) 0.007(3)
C15P 0.045(4) 0.025(3) 0.037(4) 0.002(3) 0.003(3) -0.001(3)
C16P 0.038(4) 0.032(4) 0.043(4) -0.001(3) 0.018(3) -0.015(3)
C17P 0.025(3) 0.038(4) 0.054(4) 0.007(3) 0.006(3) -0.008(3)
C18P 0.026(3) 0.029(3) 0.041(4) 0.002(3) 0.003(3) -0.004(3)
C19P 0.027(3) 0.030(3) 0.026(3) 0.006(3) 0.004(2) -0.002(3)
C20P 0.039(4) 0.049(4) 0.028(4) 0.001(3) 0.012(3) 0.003(3)
C21P 0.036(4) 0.072(5) 0.028(4) 0.006(4) 0.004(3) 0.007(4)
C22P 0.031(4) 0.064(5) 0.041(4) 0.023(4) 0.002(3) 0.007(3)
C23P 0.034(4) 0.043(4) 0.062(5) 0.009(4) 0.015(3) 0.007(3)
C24P 0.036(4) 0.034(4) 0.041(4) -0.003(3) 0.006(3) 0.000(3)
C 0.143(13) 0.040(7) 0.084(10) 0.000 -0.012(9) 0.000
Cl 0.210(4) 0.115(3) 0.128(3) 0.022(2) -0.058(3) -0.092(3)

loop_
_atom_site_label
_atom_site_type_symbol
_atom_site_fract_x
_atom_site_fract_y
_atom_site_fract_z
_atom_site_U_iso_or_equiv
_atom_site_thermal_displace_type
_atom_site_occupancy
_atom_site_calc_flag
_atom_site_refinement_flags
_atom_site_disorder_group
Re1 Re 0.101861(6) 0.77822(3) 0.382839(8) 0.02715(8) Uani 1 d . .
Re2 Re 0.191006(6) 0.88324(3) 0.365693(8) 0.02774(8) Uani 1 d . .
O1 O 0.14583(10) 0.9908(5) 0.39476(13) 0.0290(9) Uani 1 d . .
C1 C 0.1347(2) 1.1822(8) 0.3900(2) 0.041(2) Uani 1 d . .
H1A H 0.1209(2) 1.2157(8) 0.4139(2) 0.062 Uiso 1 calc R .
H1B H 0.1172(2) 1.2031(8) 0.3592(2) 0.062 Uiso 1 calc R .
H1C H 0.1584(2) 1.2599(8) 0.3935(2) 0.062 Uiso 1 calc R .
O2 O 0.14457(11) 0.6856(6) 0.34806(13) 0.0313(9) Uani 1 d . .
C2 C 0.1354(2) 0.5838(10) 0.3057(2) 0.045(2) Uani 1 d . .
H2A H 0.1514(2) 0.4701(10) 0.3091(2) 0.068 Uiso 1 calc R .
H2B H 0.1410(2) 0.6613(10) 0.2808(2) 0.068 Uiso 1 calc R .
H2C H 0.1074(2) 0.5499(10) 0.2979(2) 0.068 Uiso 1 calc R .
C3 C 0.1804(2) 0.6348(7) 0.4494(2) 0.0258(13) Uani 1 d . .
C4 C 0.2001(2) 0.5037(9) 0.4868(2) 0.039(2) Uani 1 d . .
H4A H 0.2084(2) 0.3913(9) 0.4729(2) 0.058 Uiso 1 calc R .
H4B H 0.1815(2) 0.4687(9) 0.5055(2) 0.058 Uiso 1 calc R .
H4C H 0.2232(2) 0.5647(9) 0.5067(2) 0.058 Uiso 1 calc R .
O3 O 0.14282(11) 0.6454(5) 0.44050(13) 0.0294(9) Uani 1 d . .
O4 O 0.20283(11) 0.7214(6) 0.42857(13) 0.0321(10) Uani 1 d . .
C11 C 0.0700(2) 0.8787(9) 0.4200(2) 0.0328(15) Uani 1 d . .
O11 O 0.04985(12) 0.9443(7) 0.4425(2) 0.0491(12) Uani 1 d . .
C12 C 0.0684(2) 0.8929(8) 0.3306(2) 0.0314(14) Uani 1 d . .
O12 O 0.04757(13) 0.9609(7) 0.2979(2) 0.0505(12) Uani 1 d . .
C13 C 0.0675(2) 0.5687(9) 0.3724(2) 0.0348(15) Uani 1 d . .
O13 O 0.04483(13) 0.4451(7) 0.3662(2) 0.0539(13) Uani 1 d . .
C21 C 0.2289(2) 1.0671(9) 0.3920(2) 0.038(2) Uani 1 d . .
O21 O 0.25149(14) 1.1821(7) 0.4088(2) 0.0571(13) Uani 1 d . .
C22 C 0.1793(2) 1.0233(9) 0.3105(2) 0.038(2) Uani 1 d . .
O22 O 0.1732(2) 1.1077(8) 0.2757(2) 0.0654(15) Uani 1 d . .
C23 C 0.2287(2) 0.7549(9) 0.3408(2) 0.0328(15) Uani 1 d . .
O23 O 0.25135(12) 0.6759(7) 0.32412(15) 0.0490(12) Uani 1 d . .
P1 P -0.11410(4) 0.3425(2) 0.39579(5) 0.0261(3) Uani 1 d . .
C1P C -0.0861(2) 0.1924(8) 0.3664(2) 0.0278(13) Uani 1 d . .
C2P C -0.1059(2) 0.0507(9) 0.3383(2) 0.039(2) Uani 1 d . .
H2P H -0.1333(2) 0.0311(9) 0.3355(2) 0.046 Uiso 1 calc R .
C3P C -0.0853(2) -0.0619(9) 0.3144(2) 0.045(2) Uani 1 d . .
H3P H -0.0988(2) -0.1573(9) 0.2945(2) 0.054 Uiso 1 calc R .
C4P C -0.0452(2) -0.0361(10) 0.3195(2) 0.046(2) Uani 1 d . .
H4P H -0.0314(2) -0.1128(10) 0.3026(2) 0.055 Uiso 1 calc R .
C5P C -0.0250(2) 0.0996(9) 0.3489(2) 0.043(2) Uani 1 d . .
H5P H 0.0026(2) 0.1138(9) 0.3530(2) 0.052 Uiso 1 calc R .
C6P C -0.0454(2) 0.2147(9) 0.3724(2) 0.037(2) Uani 1 d . .
H6P H -0.0318(2) 0.3091(9) 0.3925(2) 0.045 Uiso 1 calc R .
C7P C -0.0815(2) 0.4956(8) 0.4356(2) 0.0295(14) Uani 1 d . .
C8P C -0.0596(2) 0.6249(8) 0.4166(2) 0.0348(15) Uani 1 d . .
H8P H -0.0627(2) 0.6312(8) 0.3839(2) 0.042 Uiso 1 calc R .
C9P C -0.0335(2) 0.7429(9) 0.4457(2) 0.041(2) Uani 1 d . .
H9P H -0.0187(2) 0.8312(9) 0.4331(2) 0.050 Uiso 1 calc R .
C10P C -0.0290(2) 0.7327(9) 0.4931(2) 0.041(2) Uani 1 d . .
H10P H -0.0105(2) 0.8116(9) 0.5131(2) 0.050 Uiso 1 calc R .
C11P C -0.0513(2) 0.6081(9) 0.5118(2) 0.042(2) Uani 1 d . .
H11P H -0.0486(2) 0.6054(9) 0.5444(2) 0.051 Uiso 1 calc R .
C12P C -0.0775(2) 0.4872(8) 0.4834(2) 0.0331(14) Uani 1 d . .
H12P H -0.0925(2) 0.4004(8) 0.4963(2) 0.040 Uiso 1 calc R .
C13P C -0.1407(2) 0.1963(8) 0.4269(2) 0.0253(13) Uani 1 d . .
C14P C -0.1205(2) 0.0588(8) 0.4573(2) 0.0324(14) Uani 1 d . .
H14P H -0.0930(2) 0.0395(8) 0.4606(2) 0.039 Uiso 1 calc R .
C15P C -0.1407(2) -0.0474(8) 0.4824(2) 0.0366(15) Uani 1 d . .
H15P H -0.1270(2) -0.1389(8) 0.5035(2) 0.044 Uiso 1 calc R .
C16P C -0.1810(2) -0.0225(9) 0.4774(2) 0.0363(15) Uani 1 d . .
H16P H -0.1946(2) -0.0958(9) 0.4952(2) 0.044 Uiso 1 calc R .
C17P C -0.2011(2) 0.1075(9) 0.4468(2) 0.039(2) Uani 1 d . .
H17P H -0.2287(2) 0.1213(9) 0.4427(2) 0.047 Uiso 1 calc R .
C18P C -0.1811(2) 0.2198(8) 0.4215(2) 0.0329(15) Uani 1 d . .
H18P H -0.1950(2) 0.3117(8) 0.4007(2) 0.040 Uiso 1 calc R .
C19P C -0.1485(2) 0.4851(8) 0.3552(2) 0.0281(13) Uani 1 d . .
C20P C -0.1637(2) 0.4316(10) 0.3096(2) 0.038(2) Uani 1 d . .
H20P H -0.1542(2) 0.3219(10) 0.2979(2) 0.046 Uiso 1 calc R .
C21P C -0.1929(2) 0.5374(11) 0.2809(2) 0.046(2) Uani 1 d . .
H21P H -0.2036(2) 0.4984(11) 0.2497(2) 0.055 Uiso 1 calc R .
C22P C -0.2068(2) 0.6982(11) 0.2969(2) 0.046(2) Uani 1 d . .
H22P H -0.2265(2) 0.7708(11) 0.2768(2) 0.055 Uiso 1 calc R .
C23P C -0.1917(2) 0.7535(10) 0.3425(3) 0.046(2) Uani 1 d . .
H23P H -0.2010(2) 0.8648(10) 0.3537(3) 0.055 Uiso 1 calc R .
C24P C -0.1630(2) 0.6463(9) 0.3718(2) 0.037(2) Uani 1 d . .
H24P H -0.1532(2) 0.6827(9) 0.4033(2) 0.045 Uiso 1 calc R .
C C 0.0000 1.3593(17) 0.2500 0.096(5) Uani 1 d S .
H0A H 0.0125 1.2778(17) 0.2765 0.115 Uiso 0.50 calc PR .
H0B H -0.0125 1.2778(17) 0.2235 0.115 Uiso 0.50 calc PR .
Cl Cl 0.03616(12) 1.4943(5) 0.23464(12) 0.168(2) Uani 1 d . .

loop_
_atom_type_symbol
_atom_type_description
_atom_type_scat_dispersion_real
_atom_type_scat_dispersion_imag
_atom_type_scat_source
C C 0.0033 0.0016 'International Tables Vol C Tables 4.2.6.8 and 6.1.1.4'
H H 0.0000 0.0000 'International Tables Vol C Tables 4.2.6.8 and 6.1.1.4'
O O 0.0106 0.0060 'International Tables Vol C Tables 4.2.6.8 and 6.1.1.4'
P P 0.1023 0.0942 'International Tables Vol C Tables 4.2.6.8 and 6.1.1.4'
Re Re -1.0185 7.2310 'International Tables Vol C Tables 4.2.6.8 and 6.1.1.4'
Cl Cl 0.1484 0.1585 'International Tables Vol C Tables 4.2.6.8 and 6.1.1.4'

loop_
_geom_angle_atom_site_label_1
_geom_angle_atom_site_label_2
_geom_angle_atom_site_label_3
_geom_angle
_geom_angle_site_symmetry_1
_geom_angle_site_symmetry_3
_geom_angle_publ_flag
C11 Re1 C12 88.8(2) . . ?
C11 Re1 C13 87.6(3) . . ?
C12 Re1 C13 88.2(3) . . ?
C11 Re1 O2 171.5(2) . . ?
C12 Re1 O2 96.1(2) . . ?
C13 Re1 O2 99.5(2) . . ?
C11 Re1 O1 97.7(2) . . ?
C12 Re1 O1 96.0(2) . . ?
C13 Re1 O1 173.3(2) . . ?
O2 Re1 O1 74.87(14) . . ?
C11 Re1 O3 94.3(2) . . ?
C12 Re1 O3 176.7(2) . . ?
C13 Re1 O3 93.0(2) . . ?
O2 Re1 O3 80.69(14) . . ?
O1 Re1 O3 82.53(14) . . ?
C11 Re1 Re2 134.6(2) . . ?
C12 Re1 Re2 101.0(2) . . ?
C13 Re1 Re2 136.4(2) . . ?
O2 Re1 Re2 37.55(10) . . ?
O1 Re1 Re2 37.59(10) . . ?
O3 Re1 Re2 75.99(10) . . ?
C22 Re2 C23 86.8(3) . . ?
C22 Re2 C21 88.4(3) . . ?
C23 Re2 C21 90.8(3) . . ?
C22 Re2 O1 97.7(2) . . ?
C23 Re2 O1 172.3(2) . . ?
C21 Re2 O1 95.5(2) . . ?
C22 Re2 O2 98.5(2) . . ?
C23 Re2 O2 98.2(2) . . ?
C21 Re2 O2 168.9(2) . . ?
O1 Re2 O2 75.01(14) . . ?
C22 Re2 O4 178.5(2) . . ?
C23 Re2 O4 94.1(2) . . ?
C21 Re2 O4 92.8(2) . . ?
O1 Re2 O4 81.27(14) . . ?
O2 Re2 O4 80.19(14) . . ?
C22 Re2 Re1 103.7(2) . . ?
C23 Re2 Re1 135.0(2) . . ?
C21 Re2 Re1 132.4(2) . . ?
O1 Re2 Re1 37.83(10) . . ?
O2 Re2 Re1 37.45(10) . . ?
O4 Re2 Re1 74.86(10) . . ?
C1 O1 Re2 121.5(4) . . ?
C1 O1 Re1 120.2(3) . . ?
Re2 O1 Re1 104.6(2) . . ?
C2 O2 Re1 123.8(3) . . ?
C2 O2 Re2 123.8(3) . . ?
Re1 O2 Re2 105.0(2) . . ?
O4 C3 O3 126.5(5) . . ?
O4 C3 C4 116.3(5) . . ?
O3 C3 C4 117.2(5) . . ?
C3 O3 Re1 129.7(4) . . ?
C3 O4 Re2 132.3(3) . . ?
O11 C11 Re1 178.5(5) . . ?
O12 C12 Re1 178.9(6) . . ?
O13 C13 Re1 176.7(5) . . ?
O21 C21 Re2 178.1(6) . . ?
O22 C22 Re2 177.4(6) . . ?
O23 C23 Re2 178.1(5) . . ?
C7P P1 C13P 109.9(3) . . ?
C7P P1 C19P 108.0(3) . . ?
C13P P1 C19P 109.3(3) . . ?
C7P P1 C1P 110.3(3) . . ?
C13P P1 C1P 108.0(3) . . ?
C19P P1 C1P 111.4(3) . . ?
C2P C1P C6P 120.2(6) . . ?
C2P C1P P1 118.2(4) . . ?
C6P C1P P1 121.5(5) . . ?
C3P C2P C1P 119.1(6) . . ?
C4P C3P C2P 120.3(6) . . ?
C3P C4P C5P 120.7(6) . . ?
C6P C5P C4P 119.4(6) . . ?
C5P C6P C1P 120.1(6) . . ?
C8P C7P C12P 120.6(5) . . ?
C8P C7P P1 117.1(4) . . ?
C12P C7P P1 122.2(4) . . ?
C7P C8P C9P 119.5(6) . . ?
C10P C9P C8P 120.1(6) . . ?
C11P C10P C9P 120.3(6) . . ?
C10P C11P C12P 120.8(6) . . ?
C11P C12P C7P 118.7(6) . . ?
C14P C13P C18P 119.8(5) . . ?
C14P C13P P1 119.7(4) . . ?
C18P C13P P1 120.4(4) . . ?
C15P C14P C13P 119.5(5) . . ?
C14P C15P C16P 120.7(6) . . ?
C17P C16P C15P 120.1(6) . . ?
C16P C17P C18P 120.4(6) . . ?
C17P C18P C13P 119.5(6) . . ?
C24P C19P C20P 119.2(5) . . ?
C24P C19P P1 118.2(4) . . ?
C20P C19P P1 122.3(5) . . ?
C21P C20P C19P 120.2(6) . . ?
C22P C21P C20P 120.8(6) . . ?
C21P C22P C23P 119.6(6) . . ?
C22P C23P C24P 120.0(7) . . ?
C19P C24P C23P 120.2(6) . . ?
Cl C Cl 112.4(7) . 2 ?

loop_
_geom_bond_atom_site_label_1
_geom_bond_atom_site_label_2
_geom_bond_distance
_geom_bond_site_symmetry_2
_geom_bond_publ_flag
Re1 C11 1.888(6) . ?
Re1 C12 1.889(6) . ?
Re1 C13 1.898(7) . ?
Re1 O2 2.115(4) . ?
Re1 O1 2.129(4) . ?
Re1 O3 2.166(4) . ?
Re1 Re2 3.3599(3) . ?
Re2 C22 1.878(7) . ?
Re2 C23 1.894(6) . ?
Re2 C21 1.896(7) . ?
Re2 O1 2.118(4) . ?
Re2 O2 2.120(4) . ?
Re2 O4 2.148(4) . ?
O1 C1 1.421(7) . ?
O2 C2 1.421(7) . ?
C3 O4 1.269(7) . ?
C3 O3 1.278(7) . ?
C3 C4 1.489(8) . ?
C11 O11 1.178(7) . ?
C12 O12 1.167(7) . ?
C13 O13 1.172(7) . ?
C21 O21 1.165(7) . ?
C22 O22 1.170(7) . ?
C23 O23 1.175(7) . ?
P1 C7P 1.801(6) . ?
P1 C13P 1.795(6) . ?
P1 C19P 1.799(5) . ?
P1 C1P 1.810(6) . ?
C1P C2P 1.387(8) . ?
C1P C6P 1.398(8) . ?
C2P C3P 1.384(9) . ?
C3P C4P 1.387(9) . ?
C4P C5P 1.378(9) . ?
C5P C6P 1.382(9) . ?
C7P C8P 1.402(8) . ?
C7P C12P 1.390(8) . ?
C8P C9P 1.382(8) . ?
C9P C10P 1.378(9) . ?
C10P C11P 1.384(9) . ?
C11P C12P 1.387(8) . ?
C13P C14P 1.405(8) . ?
C13P C18P 1.393(8) . ?
C14P C15P 1.372(8) . ?
C15P C16P 1.392(8) . ?
C16P C17P 1.369(8) . ?
C17P C18P 1.395(8) . ?
C19P C24P 1.397(8) . ?
C19P C20P 1.381(8) . ?
C20P C21P 1.385(9) . ?
C21P C22P 1.376(10) . ?
C22P C23P 1.384(9) . ?
C23P C24P 1.389(9) . ?
C Cl 1.736(7) . ?
C Cl 1.736(7) 2 ?

loop_
_geom_torsion_atom_site_label_1
_geom_torsion_atom_site_label_2
_geom_torsion_atom_site_label_3
_geom_torsion_atom_site_label_4
_geom_torsion
_geom_torsion_site_symmetry_1
_geom_torsion_site_symmetry_2
_geom_torsion_site_symmetry_3
_geom_torsion_site_symmetry_4
_geom_torsion_publ_flag
O3 O4 C3 C4 178.0(9) . . . . ?
Re2 Re1 O1 C1 140.9(5) . . . . ?
Re2 Re1 O2 C2 -150.7(5) . . . . ?
